data_4077470
loop_
_publ_author_name
'Ellis, Dianne D.'
'Franken, Andreas'
'Jelliss, Paul A.'
'Stone, F. Gordon A.'
'Yu, Pui-Yin'

_publ_section_title
;
 Synthesis and Reactivity of Monocarbollide Carbonyl Complexes of Iron and
 Molybdenum with Icosahedral Frameworks&#x2020;
;
_journal_issue 10
_journal_name_full Organometallics
_journal_page_first 1993
_journal_paper_doi 10.1021/om000033n
_journal_volume 19
_journal_year 2000
_chemical_formula_moiety 'C26 H33 B10 Mo O4 P'
_chemical_formula_structural '[Mo(CO)~3~PPh~3~(\h^5^-7-CB~10~H~10~-9-O-C~4~H~8~)]'
_chemical_formula_sum 'C26 H33 B10 Mo O4 P'
_chemical_formula_weight 644.53
_chemical_name_systematic
; 
 ? 
;
_space_group_IT_number 2
_symmetry_cell_setting triclinic
_symmetry_space_group_name_Hall '-P 1'
_symmetry_space_group_name_H-M 'P -1'
_atom_sites_solution_hydrogens geom
_atom_sites_solution_primary direct
_atom_sites_solution_secondary difmap
_audit_creation_method SHELXL-97
_cell_angle_alpha 107.392(15)
_cell_angle_beta 95.60(2)
_cell_angle_gamma 100.476(19)
_cell_formula_units_Z 2
_cell_length_a 10.7962(19)
_cell_length_b 10.943(3)
_cell_length_c 13.959(3)
_cell_measurement_reflns_used 207
_cell_measurement_temperature 163(2)
_cell_measurement_theta_max 50
_cell_measurement_theta_min 5
_cell_volume 1527.1(6)
_computing_cell_refinement 'SAINT (Siemens, 1995)'
_computing_data_collection 'SMART (Siemens, 1995)'
_computing_data_reduction 'SAINT (Siemens, 1995)'
_computing_molecular_graphics 'SHELXTL (Siemens, 1995)'
_computing_publication_material 'SHELXTL (Siemens, 1995)'
_computing_structure_refinement 'SHELXL-97 (Sheldrick, 1997)'
_computing_structure_solution 'SHELXS-97 (Sheldrick, 1997)'
_diffrn_ambient_temperature 163(2)
_diffrn_detector_area_resol_mean 60
_diffrn_measured_fraction_theta_full 0.985
_diffrn_measured_fraction_theta_max 0.985
_diffrn_measurement_device_type 'SMART CCD Detector'
_diffrn_measurement_method '\w rotation with narrow frames'
_diffrn_radiation_monochromator graphite
_diffrn_radiation_source 'fine-focus sealed tube'
_diffrn_radiation_type MoK\a
_diffrn_radiation_wavelength 0.71073
_diffrn_reflns_av_R_equivalents 0.0193
_diffrn_reflns_av_sigmaI/netI 0.0339
_diffrn_reflns_limit_h_max 14
_diffrn_reflns_limit_h_min -14
_diffrn_reflns_limit_k_max 14
_diffrn_reflns_limit_k_min -13
_diffrn_reflns_limit_l_max 18
_diffrn_reflns_limit_l_min -17
_diffrn_reflns_number 15477
_diffrn_reflns_theta_full 27.48
_diffrn_reflns_theta_max 27.48
_diffrn_reflns_theta_min 1.94
_diffrn_standards_decay_% none
_diffrn_standards_interval_time '2 h'
_diffrn_standards_number 3
_exptl_absorpt_coefficient_mu 0.514
_exptl_absorpt_correction_T_max 0.86207
_exptl_absorpt_correction_T_min 0.75376
_exptl_absorpt_correction_type multi-scan
_exptl_absorpt_process_details '(SADABS; Sheldrick, 1997)'
_exptl_crystal_colour 'pale yellow'
_exptl_crystal_density_diffrn 1.402
_exptl_crystal_density_method 'not measured'
_exptl_crystal_description needles
_exptl_crystal_F_000 656
_exptl_crystal_size_max 0.50
_exptl_crystal_size_mid 0.45
_exptl_crystal_size_min 0.10
_refine_diff_density_max 0.409
_refine_diff_density_min -0.273
_refine_diff_density_rms 0.051
_refine_ls_extinction_method none
_refine_ls_goodness_of_fit_ref 0.962
_refine_ls_hydrogen_treatment mixed
_refine_ls_matrix_type full
_refine_ls_number_parameters 379
_refine_ls_number_reflns 6884
_refine_ls_number_restraints 0
_refine_ls_restrained_S_all 0.962
_refine_ls_R_factor_all 0.0269
_refine_ls_R_factor_gt 0.0221
_refine_ls_shift/su_max 0.002
_refine_ls_shift/su_mean 0.000
_refine_ls_structure_factor_coef Fsqd
_refine_ls_weighting_details 'w=1/[\s^2^(Fo^2^)+(0.0335P)^2^+0.0000P] where P=(Fo^2^+2Fc^2^)/3'
_refine_ls_weighting_scheme calc
_refine_ls_wR_factor_gt 0.0568
_refine_ls_wR_factor_ref 0.0576
_reflns_number_gt 5963
_reflns_number_total 6884
_reflns_threshold_expression >2sigma(I)
_cod_data_source_file om000033n.cif
_cod_data_source_block 4
_cod_depositor_comments
;
The following automatic conversions were performed:

'_symmetry_cell_setting' value 'Triclinic' changed to 'triclinic'
according to /home/saulius/struct/CIF-dictionaries/cif_core.dic
dictionary named 'cif_core.dic' version 2.4.2 from 2011-04-26.

Automatic conversion script
Id: cif_fix_values 1715 2011-07-08 13:25:40Z adriana 

The following automatic conversions were performed:

'_refine_ls_weighting_scheme' value 'calc
w=1/[\s^2^(Fo^2^)+(0.0335P)^2^+0.0000P] where P=(Fo^2^+2Fc^2^)/3' was
changed to 'calc'. New tag '_refine_ls_weighting_details' was
created. The value of the new tag was set to
'w=1/[\s^2^(Fo^2^)+(0.0335P)^2^+0.0000P] where P=(Fo^2^+2Fc^2^)/3'.

Automatic conversion script
Id: cif_fix_values 3143 2015-03-26 13:38:13Z robertas 
;
_cod_database_code 4077470

loop_
_symmetry_equiv_pos_as_xyz
'x, y, z'
'-x, -y, -z'

loop_
_atom_site_label
_atom_site_type_symbol
_atom_site_fract_x
_atom_site_fract_y
_atom_site_fract_z
_atom_site_U_iso_or_equiv
_atom_site_adp_type
_atom_site_occupancy
_atom_site_calc_flag
_atom_site_refinement_flags
Mo Mo 0.337305(12) 0.269382(13) 0.755724(10) 0.01661(5) Uani 1 d .
C3 C 0.42589(15) 0.12996(17) 0.77789(13) 0.0237(3) Uani 1 d .
O3 O 0.47815(11) 0.05108(13) 0.78817(10) 0.0333(3) Uani 1 d .
C4 C 0.51209(15) 0.37408(16) 0.81768(12) 0.0231(3) Uani 1 d .
O4 O 0.61373(11) 0.43654(12) 0.84908(10) 0.0325(3) Uani 1 d .
C5 C 0.31625(15) 0.42694(17) 0.86812(13) 0.0249(4) Uani 1 d .
O5 O 0.31098(12) 0.52300(12) 0.92786(10) 0.0362(3) Uani 1 d .
P P 0.19899(4) 0.15792(4) 0.85751(3) 0.01809(9) Uani 1 d .
C11 C 0.03349(15) 0.17846(16) 0.85023(12) 0.0208(3) Uani 1 d .
C12 C -0.07001(16) 0.07169(18) 0.82020(14) 0.0289(4) Uani 1 d .
H12 H -0.0566 -0.0150 0.7959 0.035 Uiso 1 calc R
C13 C -0.19320(17) 0.09139(19) 0.82562(16) 0.0361(4) Uani 1 d .
H13 H -0.2638 0.0182 0.8050 0.043 Uiso 1 calc R
C14 C -0.21309(17) 0.21711(19) 0.86087(14) 0.0333(4) Uani 1 d .
H14 H -0.2971 0.2301 0.8664 0.040 Uiso 1 calc R
C15 C -0.11135(17) 0.32415(19) 0.88816(14) 0.0302(4) Uani 1 d .
H15 H -0.1255 0.4106 0.9112 0.036 Uiso 1 calc R
C16 C 0.01130(16) 0.30509(17) 0.88185(13) 0.0270(4) Uani 1 d .
H16 H 0.0810 0.3788 0.8992 0.032 Uiso 1 calc R
C21 C 0.25557(16) 0.21401(16) 0.99502(12) 0.0225(3) Uani 1 d .
C22 C 0.17124(17) 0.22922(17) 1.06479(13) 0.0281(4) Uani 1 d .
H22 H 0.0831 0.2197 1.0419 0.034 Uiso 1 calc R
C23 C 0.21517(19) 0.25815(18) 1.16764(14) 0.0338(4) Uani 1 d .
H23 H 0.1575 0.2710 1.2151 0.041 Uiso 1 calc R
C24 C 0.34252(19) 0.26841(18) 1.20125(14) 0.0346(4) Uani 1 d .
H24 H 0.3716 0.2849 1.2714 0.041 Uiso 1 calc R
C25 C 0.42746(19) 0.25469(19) 1.13307(14) 0.0351(4) Uani 1 d .
H25 H 0.5151 0.2625 1.1563 0.042 Uiso 1 calc R
C26 C 0.38457(17) 0.22944(17) 1.03029(13) 0.0295(4) Uani 1 d .
H26 H 0.4437 0.2227 0.9838 0.035 Uiso 1 calc R
C31 C 0.18150(14) -0.02080(15) 0.82369(12) 0.0202(3) Uani 1 d .
C32 C 0.15387(17) -0.09967(17) 0.72166(13) 0.0282(4) Uani 1 d .
H32 H 0.1441 -0.0603 0.6701 0.034 Uiso 1 calc R
C33 C 0.14046(18) -0.23440(18) 0.69458(14) 0.0331(4) Uani 1 d .
H33 H 0.1209 -0.2868 0.6249 0.040 Uiso 1 calc R
C34 C 0.15546(19) -0.29278(18) 0.76877(15) 0.0373(4) Uani 1 d .
H34 H 0.1476 -0.3851 0.7502 0.045 Uiso 1 calc R
C35 C 0.1818(2) -0.21646(19) 0.86980(15) 0.0428(5) Uani 1 d .
H35 H 0.1914 -0.2568 0.9208 0.051 Uiso 1 calc R
C36 C 0.19457(18) -0.08145(18) 0.89790(14) 0.0327(4) Uani 1 d .
H36 H 0.2122 -0.0301 0.9679 0.039 Uiso 1 calc R
C1 C 0.16300(14) 0.16903(16) 0.61758(12) 0.0208(3) Uani 1 d .
H1 H 0.0935 0.1058 0.6471 0.025 Uiso 1 calc R
B2 B 0.30068(16) 0.12038(18) 0.58541(14) 0.0194(4) Uani 1 d .
H2 H 0.3279 0.0287 0.5916 0.023 Uiso 1 calc R
B3 B 0.41382(16) 0.27109(17) 0.60259(14) 0.0183(3) Uani 1 d .
B4 B 0.34255(17) 0.40842(18) 0.65286(14) 0.0201(4) Uani 1 d .
H4 H 0.3975 0.5084 0.7018 0.024 Uiso 1 calc R
B5 B 0.18065(17) 0.33512(18) 0.66218(14) 0.0196(4) Uani 1 d .
H5 H 0.1261 0.3862 0.7200 0.024 Uiso 1 calc R
B6 B 0.09812(17) 0.24168(19) 0.53851(14) 0.0220(4) Uani 1 d .
H6 H -0.0068 0.2322 0.5176 0.026 Uiso 1 calc R
B7 B 0.17138(17) 0.10818(19) 0.49077(14) 0.0220(4) Uani 1 d .
H7 H 0.1156 0.0102 0.4387 0.026 Uiso 1 calc R
B8 B 0.32896(17) 0.17422(18) 0.47871(14) 0.0207(4) Uani 1 d .
H8 H 0.3783 0.1202 0.4180 0.025 Uiso 1 calc R
B9 B 0.35199(17) 0.34804(18) 0.51857(14) 0.0214(4) Uani 1 d .
H9 H 0.4159 0.4086 0.4832 0.026 Uiso 1 calc R
B10 B 0.20966(17) 0.38993(19) 0.55720(14) 0.0222(4) Uani 1 d .
H10 H 0.1791 0.4791 0.5486 0.027 Uiso 1 calc R
B11 B 0.20293(17) 0.24813(19) 0.44982(14) 0.0225(4) Uani 1 d .
H11 H 0.1684 0.2432 0.3702 0.027 Uiso 1 calc R
O6 O 0.55863(10) 0.28461(11) 0.61207(9) 0.0216(2) Uani 1 d .
C7 C 0.62183(16) 0.17510(17) 0.60428(16) 0.0324(4) Uani 1 d .
H7A H 0.5807 0.0989 0.5436 0.039 Uiso 1 calc R
H7B H 0.6189 0.1476 0.6656 0.039 Uiso 1 calc R
C8 C 0.75827(16) 0.22918(18) 0.59525(15) 0.0320(4) Uani 1 d .
H8A H 0.7717 0.2004 0.5235 0.038 Uiso 1 calc R
H8B H 0.8192 0.1996 0.6363 0.038 Uiso 1 calc R
C9 C 0.77521(15) 0.37773(17) 0.63578(14) 0.0292(4) Uani 1 d .
H9A H 0.7962 0.4110 0.7110 0.035 Uiso 1 calc R
H9B H 0.8432 0.4222 0.6071 0.035 Uiso 1 calc R
C10 C 0.64644(15) 0.39767(17) 0.59987(15) 0.0294(4) Uani 1 d .
H10A H 0.6313 0.4821 0.6425 0.035 Uiso 1 calc R
H10B H 0.6378 0.3950 0.5280 0.035 Uiso 1 calc R

loop_
_atom_site_aniso_label
_atom_site_aniso_U_11
_atom_site_aniso_U_22
_atom_site_aniso_U_33
_atom_site_aniso_U_23
_atom_site_aniso_U_13
_atom_site_aniso_U_12
Mo 0.01834(7) 0.01674(7) 0.01531(7) 0.00600(5) 0.00353(5) 0.00346(5)
C3 0.0212(8) 0.0283(9) 0.0237(9) 0.0117(7) 0.0069(6) 0.0031(7)
O3 0.0292(6) 0.0353(8) 0.0453(8) 0.0221(6) 0.0107(6) 0.0143(6)
C4 0.0277(9) 0.0219(9) 0.0207(8) 0.0071(7) 0.0032(7) 0.0076(7)
O4 0.0257(6) 0.0308(7) 0.0349(7) 0.0073(6) -0.0032(5) 0.0009(5)
C5 0.0247(8) 0.0251(9) 0.0253(9) 0.0099(7) 0.0063(7) 0.0030(7)
O5 0.0442(8) 0.0259(7) 0.0338(8) 0.0008(6) 0.0122(6) 0.0076(6)
P 0.02089(19) 0.0180(2) 0.0156(2) 0.00581(16) 0.00421(15) 0.00373(15)
C11 0.0233(8) 0.0246(9) 0.0170(8) 0.0089(7) 0.0058(6) 0.0064(6)
C12 0.0271(9) 0.0249(9) 0.0344(10) 0.0098(8) 0.0026(7) 0.0058(7)
C13 0.0226(9) 0.0335(11) 0.0497(12) 0.0142(9) -0.0001(8) 0.0022(7)
C14 0.0247(9) 0.0432(12) 0.0370(11) 0.0169(9) 0.0053(8) 0.0128(8)
C15 0.0325(9) 0.0312(10) 0.0306(10) 0.0098(8) 0.0079(7) 0.0145(8)
C16 0.0274(9) 0.0260(9) 0.0267(9) 0.0073(7) 0.0068(7) 0.0046(7)
C21 0.0314(9) 0.0185(8) 0.0165(8) 0.0057(6) 0.0033(6) 0.0031(6)
C22 0.0338(9) 0.0296(10) 0.0226(9) 0.0101(7) 0.0074(7) 0.0065(7)
C23 0.0498(11) 0.0332(11) 0.0197(9) 0.0097(8) 0.0119(8) 0.0071(8)
C24 0.0552(12) 0.0256(10) 0.0176(9) 0.0061(7) -0.0008(8) 0.0009(8)
C25 0.0380(10) 0.0348(11) 0.0268(10) 0.0080(8) -0.0059(8) 0.0029(8)
C26 0.0306(9) 0.0310(10) 0.0235(9) 0.0060(8) 0.0032(7) 0.0036(7)
C31 0.0202(7) 0.0195(8) 0.0222(8) 0.0079(7) 0.0057(6) 0.0042(6)
C32 0.0400(10) 0.0223(9) 0.0235(9) 0.0098(7) 0.0055(7) 0.0058(7)
C33 0.0475(11) 0.0222(9) 0.0264(10) 0.0035(7) 0.0071(8) 0.0068(8)
C34 0.0550(12) 0.0193(9) 0.0397(11) 0.0100(8) 0.0098(9) 0.0113(8)
C35 0.0742(15) 0.0291(11) 0.0324(11) 0.0178(9) 0.0069(10) 0.0175(10)
C36 0.0502(11) 0.0263(10) 0.0232(9) 0.0092(8) 0.0053(8) 0.0110(8)
C1 0.0191(7) 0.0231(8) 0.0201(8) 0.0086(7) 0.0037(6) 0.0019(6)
B2 0.0224(9) 0.0171(9) 0.0178(9) 0.0049(7) 0.0046(7) 0.0029(7)
B3 0.0159(8) 0.0194(9) 0.0200(9) 0.0074(7) 0.0036(6) 0.0027(6)
B4 0.0225(9) 0.0170(9) 0.0211(9) 0.0067(7) 0.0039(7) 0.0038(7)
B5 0.0218(9) 0.0209(9) 0.0181(9) 0.0079(7) 0.0045(7) 0.0064(7)
B6 0.0203(9) 0.0268(10) 0.0213(9) 0.0117(8) 0.0035(7) 0.0044(7)
B7 0.0228(9) 0.0236(10) 0.0177(9) 0.0061(7) 0.0029(7) 0.0014(7)
B8 0.0223(9) 0.0222(9) 0.0180(9) 0.0069(7) 0.0048(7) 0.0047(7)
B9 0.0211(9) 0.0230(10) 0.0226(9) 0.0110(8) 0.0045(7) 0.0040(7)
B10 0.0234(9) 0.0244(10) 0.0221(9) 0.0111(8) 0.0052(7) 0.0063(7)
B11 0.0203(9) 0.0296(10) 0.0198(9) 0.0116(8) 0.0038(7) 0.0048(7)
O6 0.0171(5) 0.0190(6) 0.0309(6) 0.0109(5) 0.0059(4) 0.0037(4)
C7 0.0248(9) 0.0224(9) 0.0556(13) 0.0149(9) 0.0145(8) 0.0107(7)
C8 0.0223(8) 0.0323(10) 0.0428(11) 0.0107(9) 0.0122(8) 0.0079(7)
C9 0.0203(8) 0.0304(10) 0.0364(10) 0.0122(8) 0.0047(7) 0.0022(7)
C10 0.0220(8) 0.0245(9) 0.0434(11) 0.0172(8) 0.0055(7) -0.0006(7)

loop_
_atom_type_symbol
_atom_type_description
_atom_type_scat_dispersion_real
_atom_type_scat_dispersion_imag
_atom_type_scat_source
C C 0.0033 0.0016 'International Tables Vol C Tables 4.2.6.8 and 6.1.1.4'
H H 0.0000 0.0000 'International Tables Vol C Tables 4.2.6.8 and 6.1.1.4'
B B 0.0013 0.0007 'International Tables Vol C Tables 4.2.6.8 and 6.1.1.4'
O O 0.0106 0.0060 'International Tables Vol C Tables 4.2.6.8 and 6.1.1.4'
P P 0.1023 0.0942 'International Tables Vol C Tables 4.2.6.8 and 6.1.1.4'
Mo Mo -1.6832 0.6857 'International Tables Vol C Tables 4.2.6.8 and 6.1.1.4'

loop_
_geom_angle_atom_site_label_1
_geom_angle_atom_site_label_2
_geom_angle_atom_site_label_3
_geom_angle
_geom_angle_publ_flag
C4 Mo C5 73.95(7) y
C4 Mo C3 78.50(7) y
C5 Mo C3 124.40(7) y
C4 Mo B3 82.60(7) ?
C5 Mo B3 126.52(7) ?
C3 Mo B3 95.70(6) ?
C4 Mo B5 125.66(7) ?
C5 Mo B5 81.60(7) ?
C3 Mo B5 150.86(7) ?
B3 Mo B5 74.30(6) ?
C4 Mo B4 84.74(7) ?
C5 Mo B4 85.36(7) ?
C3 Mo B4 138.78(6) ?
B3 Mo B4 44.52(6) ?
B5 Mo B4 44.97(6) ?
C4 Mo B2 119.31(7) ?
C5 Mo B2 155.39(6) ?
C3 Mo B2 79.91(7) ?
B3 Mo B2 44.42(6) ?
B5 Mo B2 73.86(7) ?
B4 Mo B2 76.04(6) ?
C4 Mo C1 153.56(6) ?
C5 Mo C1 116.93(6) ?
C3 Mo C1 109.19(6) ?
B3 Mo C1 71.62(6) ?
B5 Mo C1 41.81(6) ?
B4 Mo C1 72.92(6) ?
B2 Mo C1 42.17(6) ?
C4 Mo P 120.45(5) y
C5 Mo P 79.01(5) y
C3 Mo P 74.93(5) y
B3 Mo P 151.49(5) ?
B5 Mo P 100.66(5) ?
B4 Mo P 144.34(4) ?
B2 Mo P 107.07(5) ?
C1 Mo P 85.90(4) ?
O3 C3 Mo 177.96(14) y
O4 C4 Mo 176.44(14) y
O5 C5 Mo 173.87(15) y
C21 P C11 102.74(8) ?
C21 P C31 102.18(7) ?
C11 P C31 103.59(8) ?
C21 P Mo 115.31(6) ?
C11 P Mo 115.42(5) ?
C31 P Mo 115.74(5) ?
C12 C11 C16 118.98(15) ?
C12 C11 P 121.95(13) ?
C16 C11 P 118.95(13) ?
C11 C12 C13 120.16(17) ?
C14 C13 C12 120.11(17) ?
C13 C14 C15 120.26(17) ?
C14 C15 C16 119.82(17) ?
C15 C16 C11 120.58(17) ?
C22 C21 C26 118.89(15) ?
C22 C21 P 121.59(13) ?
C26 C21 P 119.22(13) ?
C23 C22 C21 120.35(17) ?
C24 C23 C22 120.23(18) ?
C25 C24 C23 120.05(16) ?
C24 C25 C26 119.94(17) ?
C25 C26 C21 120.48(17) ?
C36 C31 C32 118.28(16) ?
C36 C31 P 121.65(13) ?
C32 C31 P 120.07(12) ?
C33 C32 C31 120.98(16) ?
C34 C33 C32 120.09(17) ?
C35 C34 C33 119.64(18) ?
C34 C35 C36 120.79(17) ?
C35 C36 C31 120.22(17) ?
B5 C1 B6 62.51(10) ?
B5 C1 B7 114.05(13) ?
B6 C1 B7 62.45(10) ?
B5 C1 B2 113.61(12) ?
B6 C1 B2 113.87(13) ?
B7 C1 B2 62.51(10) ?
B5 C1 Mo 68.54(8) ?
B6 C1 Mo 127.08(10) ?
B7 C1 Mo 127.39(10) ?
B2 C1 Mo 68.86(8) ?
C1 B2 B7 58.46(10) ?
C1 B2 B8 104.08(12) ?
B7 B2 B8 59.31(10) ?
C1 B2 B3 104.57(12) ?
B7 B2 B3 107.08(12) ?
B8 B2 B3 59.69(10) ?
C1 B2 Mo 68.97(8) ?
B7 B2 Mo 123.78(11) ?
B8 B2 Mo 122.42(11) ?
B3 B2 Mo 67.07(8) ?
O6 B3 B9 113.54(13) ?
O6 B3 B8 113.63(13) ?
B9 B3 B8 59.73(10) ?
O6 B3 B4 122.51(13) ?
B9 B3 B4 60.79(10) ?
B8 B3 B4 109.39(12) ?
O6 B3 B2 124.31(13) ?
B9 B3 B2 107.76(12) ?
B8 B3 B2 59.87(10) ?
B4 B3 B2 109.55(12) ?
O6 B3 Mo 112.56(10) ?
B9 B3 Mo 123.79(10) ?
B8 B3 Mo 123.91(10) ?
B4 B3 Mo 68.09(8) ?
B2 B3 Mo 68.51(8) ?
B3 B4 B10 105.52(13) ?
B3 B4 B9 59.10(10) ?
B10 B4 B9 58.67(10) ?
B3 B4 B5 104.78(12) ?
B10 B4 B5 58.73(10) ?
B9 B4 B5 104.61(12) ?
B3 B4 Mo 67.40(8) ?
B10 B4 Mo 121.72(11) ?
B9 B4 Mo 121.65(11) ?
B5 B4 Mo 67.43(8) ?
C1 B5 B6 58.87(10) ?
C1 B5 B10 105.46(13) ?
B6 B5 B10 59.82(10) ?
C1 B5 B4 107.31(12) ?
B6 B5 B4 108.85(13) ?
B10 B5 B4 60.08(10) ?
C1 B5 Mo 69.65(8) ?
B6 B5 Mo 124.78(11) ?
B10 B5 Mo 123.10(11) ?
B4 B5 Mo 67.61(8) ?
C1 B6 B11 105.99(12) ?
C1 B6 B10 105.60(12) ?
B11 B6 B10 60.92(11) ?
C1 B6 B5 58.62(10) ?
B11 B6 B5 109.05(13) ?
B10 B6 B5 60.25(10) ?
C1 B6 B7 58.91(10) ?
B11 B6 B7 60.32(11) ?
B10 B6 B7 108.79(13) ?
B5 B6 B7 107.96(12) ?
C1 B7 B8 105.49(13) ?
C1 B7 B6 58.64(10) ?
B8 B7 B6 107.52(13) ?
C1 B7 B11 105.22(13) ?
B8 B7 B11 60.14(10) ?
B6 B7 B11 59.60(11) ?
C1 B7 B2 59.03(10) ?
B8 B7 B2 60.56(10) ?
B6 B7 B2 107.91(13) ?
B11 B7 B2 108.78(13) ?
B7 B8 B11 60.19(10) ?
B7 B8 B9 107.98(13) ?
B11 B8 B9 59.80(10) ?
B7 B8 B3 108.31(13) ?
B11 B8 B3 108.04(13) ?
B9 B8 B3 59.95(10) ?
B7 B8 B2 60.12(10) ?
B11 B8 B2 108.47(13) ?
B9 B8 B2 108.39(13) ?
B3 B8 B2 60.44(10) ?
B10 B9 B11 60.76(11) ?
B10 B9 B8 108.32(13) ?
B11 B9 B8 60.09(10) ?
B10 B9 B3 107.63(13) ?
B11 B9 B3 108.57(13) ?
B8 B9 B3 60.31(10) ?
B10 B9 B4 60.35(10) ?
B11 B9 B4 110.00(13) ?
B8 B9 B4 109.31(13) ?
B3 B9 B4 60.11(10) ?
B6 B10 B9 107.38(13) ?
B6 B10 B5 59.93(10) ?
B9 B10 B5 108.31(12) ?
B6 B10 B11 59.46(11) ?
B9 B10 B11 59.66(10) ?
B5 B10 B11 107.64(13) ?
B6 B10 B4 109.83(13) ?
B9 B10 B4 60.98(10) ?
B5 B10 B4 61.19(10) ?
B11 B10 B4 109.63(13) ?
B6 B11 B9 107.44(13) ?
B6 B11 B8 107.53(13) ?
B9 B11 B8 60.11(10) ?
B6 B11 B7 60.08(11) ?
B9 B11 B7 107.82(12) ?
B8 B11 B7 59.67(10) ?
B6 B11 B10 59.62(11) ?
B9 B11 B10 59.58(11) ?
B8 B11 B10 107.40(13) ?
B7 B11 B10 107.58(13) ?
C7 O6 C10 110.62(12) ?
C7 O6 B3 124.06(12) ?
C10 O6 B3 123.09(12) ?
O6 C7 C8 104.47(14) ?
C7 C8 C9 104.73(14) ?
C10 C9 C8 102.91(14) ?
O6 C10 C9 102.10(13) ?

loop_
_geom_bond_atom_site_label_1
_geom_bond_atom_site_label_2
_geom_bond_distance
_geom_bond_publ_flag
Mo C4 1.9810(18) y
Mo C5 2.0201(18) y
Mo C3 2.0232(17) y
Mo B3 2.3696(19) y
Mo B5 2.3782(18) y
Mo B4 2.3813(18) y
Mo B2 2.3941(19) y
Mo C1 2.3958(17) y
Mo P 2.5542(7) y
C3 O3 1.1486(19) y
C4 O4 1.148(2) y
C5 O5 1.145(2) y
P C21 1.8344(17) ?
P C11 1.8378(16) ?
P C31 1.8385(17) ?
C11 C12 1.389(2) ?
C11 C16 1.396(2) ?
C12 C13 1.391(2) ?
C13 C14 1.380(3) ?
C14 C15 1.381(3) ?
C15 C16 1.385(2) ?
C21 C22 1.392(2) ?
C21 C26 1.393(2) ?
C22 C23 1.388(2) ?
C23 C24 1.382(3) ?
C24 C25 1.380(3) ?
C25 C26 1.391(2) ?
C31 C36 1.397(2) ?
C31 C32 1.397(2) ?
C32 C33 1.384(2) ?
C33 C34 1.381(3) ?
C34 C35 1.378(3) ?
C35 C36 1.387(3) ?
C1 B5 1.703(2) ?
C1 B6 1.708(2) ?
C1 B7 1.713(2) ?
C1 B2 1.723(2) ?
B2 B7 1.783(2) ?
B2 B8 1.791(3) ?
B2 B3 1.801(3) ?
B3 O6 1.5322(19) y
B3 B9 1.781(2) ?
B3 B8 1.787(3) ?
B3 B4 1.800(3) ?
B4 B10 1.800(3) ?
B4 B9 1.812(3) ?
B4 B5 1.820(2) ?
B5 B6 1.770(3) ?
B5 B10 1.775(3) ?
B6 B11 1.765(3) ?
B6 B10 1.768(3) ?
B6 B7 1.773(3) ?
B7 B8 1.768(3) ?
B7 B11 1.778(3) ?
B8 B11 1.777(3) ?
B8 B9 1.777(3) ?
B9 B10 1.770(3) ?
B9 B11 1.771(3) ?
B10 B11 1.791(3) ?
O6 C7 1.4654(19) ?
O6 C10 1.4796(19) ?
C7 C8 1.516(2) ?
C8 C9 1.523(2) ?
C9 C10 1.507(2) ?
